data_7108600
loop_
_publ_author_name
'Jie-Peng Zhang'
'Ai-Xin Zhu'
'Xiao-Ming Chen'

_publ_section_title
;
 Single-crystal X-ray diffraction and Raman spectroscopy studies of
 isobaric N2 adsorption in SOD-type metal-organic zeolites
;
_journal_name_full Chem.Commun.
_journal_page_first 11395
_journal_paper_doi 10.1039/c2cc35544b
_journal_volume 48
_journal_year 2012
_chemical_formula_sum 'C6 H8 N13.91 Zn'
_chemical_formula_weight 340.43
_chemical_name_systematic
;
?
;
_space_group_IT_number 217
_symmetry_cell_setting cubic
_symmetry_space_group_name_Hall 'I -4 2 3'
_symmetry_space_group_name_H-M 'I -4 3 m'
_atom_sites_solution_hydrogens geom
_atom_sites_solution_primary direct
_atom_sites_solution_secondary difmap
_audit_creation_method SHELXL-97
_cell_angle_alpha 90.00
_cell_angle_beta 90.00
_cell_angle_gamma 90.00
_cell_formula_units_Z 12
_cell_length_a 17.0659(12)
_cell_length_b 17.0659(12)
_cell_length_c 17.0659(12)
_cell_measurement_temperature 100(2)
_cell_volume 4970.4(6)
_computing_structure_refinement 'SHELXL-97 (Sheldrick, 1997)'
_computing_structure_solution 'SHELXS-97 (Sheldrick, 1990)'
_diffrn_ambient_temperature 100(2)
_diffrn_measured_fraction_theta_full 0.994
_diffrn_measured_fraction_theta_max 0.994
_diffrn_measurement_device_type CCD
_diffrn_measurement_method '/w scan'
_diffrn_radiation_monochromator graphite
_diffrn_radiation_source 'fine-focus sealed tube'
_diffrn_radiation_type MoK\a
_diffrn_radiation_wavelength 0.71073
_diffrn_reflns_av_R_equivalents 0.0845
_diffrn_reflns_av_sigmaI/netI 0.0595
_diffrn_reflns_limit_h_max 19
_diffrn_reflns_limit_h_min -17
_diffrn_reflns_limit_k_max 20
_diffrn_reflns_limit_k_min -6
_diffrn_reflns_limit_l_max 19
_diffrn_reflns_limit_l_min -21
_diffrn_reflns_number 5676
_diffrn_reflns_theta_full 25.96
_diffrn_reflns_theta_max 25.96
_diffrn_reflns_theta_min 2.39
_exptl_absorpt_coefficient_mu 1.498
_exptl_absorpt_correction_T_max 0.7437
_exptl_absorpt_correction_T_min 0.6537
_exptl_absorpt_correction_type multi-scan
_exptl_absorpt_process_details SADABS
_exptl_crystal_colour colorless
_exptl_crystal_density_diffrn 1.365
_exptl_crystal_density_method 'not measured'
_exptl_crystal_description block
_exptl_crystal_F_000 2057
_exptl_crystal_size_max 0.31
_exptl_crystal_size_mid 0.24
_exptl_crystal_size_min 0.21
_refine_diff_density_max 0.933
_refine_diff_density_min -0.893
_refine_diff_density_rms 0.121
_refine_ls_abs_structure_details 'Flack H D (1983), Acta Cryst. A39, 876-881'
_refine_ls_abs_structure_Flack 0.06(6)
_refine_ls_extinction_method none
_refine_ls_goodness_of_fit_ref 1.123
_refine_ls_hydrogen_treatment constr
_refine_ls_matrix_type full
_refine_ls_number_parameters 53
_refine_ls_number_reflns 901
_refine_ls_number_restraints 0
_refine_ls_restrained_S_all 1.123
_refine_ls_R_factor_all 0.0632
_refine_ls_R_factor_gt 0.0629
_refine_ls_shift/su_max 0.000
_refine_ls_shift/su_mean 0.000
_refine_ls_structure_factor_coef Fsqd
_refine_ls_weighting_details 'calc w=1/[\s^2^(Fo^2^)+(0.1048P)^2^+15.3600P] where P=(Fo^2^+2Fc^2^)/3'
_refine_ls_weighting_scheme calc
_refine_ls_wR_factor_gt 0.1679
_refine_ls_wR_factor_ref 0.1683
_reflns_number_gt 896
_reflns_number_total 901
_reflns_threshold_expression >2sigma(I)
_cod_data_source_file c2cc35544b.txt
_cod_data_source_block MAF-7_100K2
_cod_original_sg_symbol_H-M I-43m
_cod_database_code 7108600

loop_
_symmetry_equiv_pos_as_xyz
'x, y, z'
'-x, -y, z'
'-x, y, -z'
'x, -y, -z'
'z, x, y'
'z, -x, -y'
'-z, -x, y'
'-z, x, -y'
'y, z, x'
'-y, z, -x'
'y, -z, -x'
'-y, -z, x'
'y, x, z'
'-y, -x, z'
'y, -x, -z'
'-y, x, -z'
'x, z, y'
'-x, z, -y'
'-x, -z, y'
'x, -z, -y'
'z, y, x'
'z, -y, -x'
'-z, y, -x'
'-z, -y, x'
'x+1/2, y+1/2, z+1/2'
'-x+1/2, -y+1/2, z+1/2'
'-x+1/2, y+1/2, -z+1/2'
'x+1/2, -y+1/2, -z+1/2'
'z+1/2, x+1/2, y+1/2'
'z+1/2, -x+1/2, -y+1/2'
'-z+1/2, -x+1/2, y+1/2'
'-z+1/2, x+1/2, -y+1/2'
'y+1/2, z+1/2, x+1/2'
'-y+1/2, z+1/2, -x+1/2'
'y+1/2, -z+1/2, -x+1/2'
'-y+1/2, -z+1/2, x+1/2'
'y+1/2, x+1/2, z+1/2'
'-y+1/2, -x+1/2, z+1/2'
'y+1/2, -x+1/2, -z+1/2'
'-y+1/2, x+1/2, -z+1/2'
'x+1/2, z+1/2, y+1/2'
'-x+1/2, z+1/2, -y+1/2'
'-x+1/2, -z+1/2, y+1/2'
'x+1/2, -z+1/2, -y+1/2'
'z+1/2, y+1/2, x+1/2'
'z+1/2, -y+1/2, -x+1/2'
'-z+1/2, y+1/2, -x+1/2'
'-z+1/2, -y+1/2, x+1/2'

loop_
_atom_site_label
_atom_site_type_symbol
_atom_site_fract_x
_atom_site_fract_y
_atom_site_fract_z
_atom_site_U_iso_or_equiv
_atom_site_adp_type
_atom_site_occupancy
_atom_site_symmetry_multiplicity
_atom_site_calc_flag
_atom_site_refinement_flags
_atom_site_disorder_assembly
_atom_site_disorder_group
Zn1 Zn 0.0000 0.2500 0.5000 0.0211(4) Uani 1 4 d S . .
C1 C 0.1277(3) 0.1277(3) 0.5138(6) 0.031(3) Uani 1 2 d S A .
N1 N 0.0906(3) 0.1822(3) 0.4724(3) 0.0245(10) Uani 1 1 d . . .
C2 C 0.1252(6) 0.1805(7) 0.4013(5) 0.082(4) Uani 0.50 1 d P A 1
H2A H 0.1124 0.2134 0.3583 0.098 Uiso 0.50 1 calc PR A 1
N2 N 0.1252(6) 0.1805(7) 0.4013(5) 0.082(4) Uani 0.50 1 d P A 2
C3 C 0.1038(11) 0.1038(11) 0.5941(7) 0.105(8) Uani 1 2 d S . .
H3A H 0.1342 0.1334 0.6328 0.158 Uiso 1 2 calc SR A .
H3B H 0.1135 0.0476 0.6011 0.158 Uiso 0.50 1 calc PR . .
H3C H 0.0478 0.1146 0.6015 0.158 Uiso 0.50 1 calc PR . .
N11 N 0.0000 0.0000 0.476(3) 0.065(19) Uiso 0.25(4) 4 d SP . .
N21 N 0.2774(17) 0.2774(17) 0.520(3) 0.163(14) Uiso 1 2 d S . .
N22 N 0.273(4) 0.305(4) 0.550(3) 0.22(3) Uiso 0.50 1 d P . .
N31 N 0.2849(18) 0.2849(18) 0.2849(18) 0.135(14) Uiso 1 6 d S . .
N32 N 0.313(2) 0.313(2) 0.313(2) 0.21(3) Uiso 1 6 d S . .
N41 N 0.246(5) 0.5000 0.5000 0.29(4) Uiso 1 4 d S . .
N42 N 0.308(10) 0.5000 0.5000 0.58(10) Uiso 1 4 d S . .
N51 N 0.531(10) 0.469(10) 0.469(10) 0.4(3) Uiso 0.50 6 d SP . .

loop_
_atom_site_aniso_label
_atom_site_aniso_U_11
_atom_site_aniso_U_22
_atom_site_aniso_U_33
_atom_site_aniso_U_23
_atom_site_aniso_U_13
_atom_site_aniso_U_12
Zn1 0.0221(5) 0.0191(5) 0.0221(5) 0.000 0.000 0.000
C1 0.032(2) 0.032(2) 0.028(8) -0.001(2) -0.001(2) 0.007(3)
N1 0.026(2) 0.022(2) 0.026(2) 0.0029(16) 0.0030(17) 0.0007(19)
C2 0.082(6) 0.121(9) 0.043(4) 0.040(5) 0.035(4) 0.060(6)
N2 0.082(6) 0.121(9) 0.043(4) 0.040(5) 0.035(4) 0.060(6)
C3 0.141(12) 0.141(12) 0.035(6) 0.026(7) 0.026(7) 0.123(14)

loop_
_atom_type_symbol
_atom_type_description
_atom_type_scat_dispersion_real
_atom_type_scat_dispersion_imag
_atom_type_scat_source
C C 0.0033 0.0016 'International Tables Vol C Tables 4.2.6.8 and 6.1.1.4'
H H 0.0000 0.0000 'International Tables Vol C Tables 4.2.6.8 and 6.1.1.4'
N N 0.0061 0.0033 'International Tables Vol C Tables 4.2.6.8 and 6.1.1.4'
Zn Zn 0.2839 1.4301 'International Tables Vol C Tables 4.2.6.8 and 6.1.1.4'

loop_
_geom_angle_atom_site_label_1
_geom_angle_atom_site_label_2
_geom_angle_atom_site_label_3
_geom_angle
_geom_angle_site_symmetry_1
_geom_angle_site_symmetry_3
N1 Zn1 N1 109.79(14) 48 3_556
N1 Zn1 N1 108.8(3) 48 46_455
N1 Zn1 N1 109.79(14) 3_556 46_455
N1 Zn1 N1 109.79(14) 48 .
N1 Zn1 N1 108.8(3) 3_556 .
N1 Zn1 N1 109.79(14) 46_455 .
N1 C1 N1 112.6(8) . 13
N1 C1 C3 123.5(4) . .
N1 C1 C3 123.5(4) 13 .
C1 N1 C2 104.7(6) . .
C1 N1 Zn1 130.6(5) . .
C2 N1 Zn1 124.5(5) . .
C2 C2 N1 109.0(4) 13 .
N22 N21 N22 65(10) 13 .
N21 N22 N22 58(6) . 13
N51 N51 N51 60.00(2) 4_566 2_665
N51 N51 N51 60.000(15) 4_566 3_656
N51 N51 N51 60.000(15) 2_665 3_656

loop_
_geom_bond_atom_site_label_1
_geom_bond_atom_site_label_2
_geom_bond_distance
_geom_bond_site_symmetry_2
Zn1 N1 1.987(5) 48
Zn1 N1 1.987(5) 3_556
Zn1 N1 1.987(5) 46_455
Zn1 N1 1.987(5) .
C1 N1 1.330(7) .
C1 N1 1.330(7) 13
C1 C3 1.487(16) .
N1 C2 1.349(9) .
C2 C2 1.335(17) 13
N11 N11 0.81(9) 3_556
N21 N22 0.70(7) 13
N21 N22 0.70(7) .
N22 N22 0.75(15) 13
N31 N32 0.84(7) .
N41 N42 1.06(16) .
N51 N51 1.5(5) 4_566
N51 N51 1.5(5) 2_665
N51 N51 1.5(5) 3_656
